data_7120071
loop_
_publ_author_name
'Huang, Bo'
'Sun, Lin-Ying'
'Wang, Sha-Sha'
'Zhang, Jianyu'
'Ji, Chengmin'
'Luo, Junhua'
'Zhang, Wei-Xiong'
'Chen, Xiao-Ming'

_publ_section_title
;
 A near-room-temperature organic-inorganic hybrid molecular ferroelectric:
 [C6H5CH2CH2NH3]2[CdI4]
;
_journal_name_full 'Chem. Commun.'
_journal_paper_doi 10.1039/C7CC02408H
_journal_year 2017
_chemical_formula_moiety 'Cd I4, 2(C8 H12 N)'
_chemical_formula_sum 'C16 H24 Cd I4 N2'
_chemical_formula_weight 864.37
_space_group_crystal_system monoclinic
_space_group_IT_number 11
_space_group_name_Hall '-P 2yb'
_space_group_name_H-M_alt 'P 1 21/m 1'
_symmetry_space_group_name_Hall '-P 2yb'
_symmetry_space_group_name_H-M 'P 1 21/m 1'
_atom_sites_solution_hydrogens geom
_audit_creation_date 2017-03-05
_audit_creation_method
;
Olex2 1.2
(compiled 2017.03.02 svn.r3394 for OlexSys, GUI svn.r5324)
;
_audit_update_record
;
2017-03-16 deposited with the CCDC.
2017-05-04 downloaded from the CCDC.
;
_cell_angle_alpha 90
_cell_angle_beta 98.521(4)
_cell_angle_gamma 90
_cell_formula_units_Z 2
_cell_length_a 10.8728(17)
_cell_length_b 8.4539(11)
_cell_length_c 13.6191(18)
_cell_measurement_reflns_used 6518
_cell_measurement_temperature 320(2)
_cell_measurement_theta_max 27.45
_cell_measurement_theta_min 3.02
_cell_volume 1238.0(3)
_computing_molecular_graphics 'Olex2 (Dolomanov et al., 2009)'
_computing_publication_material 'Olex2 (Dolomanov et al., 2009)'
_computing_structure_refinement 'ShelXL (Sheldrick, 2015)'
_diffrn_ambient_temperature 320(2)
_diffrn_measured_fraction_theta_full 0.973
_diffrn_measured_fraction_theta_max 0.974
_diffrn_measurement_device_type 'multiwire proportional'
_diffrn_measurement_method 'phi and omega scans'
_diffrn_radiation_monochromator graphite
_diffrn_radiation_type MoK\a
_diffrn_radiation_wavelength 0.71073
_diffrn_reflns_av_R_equivalents 0.0563
_diffrn_reflns_av_unetI/netI 0.0519
_diffrn_reflns_Laue_measured_fraction_full 0.973
_diffrn_reflns_Laue_measured_fraction_max 0.974
_diffrn_reflns_limit_h_max 13
_diffrn_reflns_limit_h_min -10
_diffrn_reflns_limit_k_max 10
_diffrn_reflns_limit_k_min -9
_diffrn_reflns_limit_l_max 16
_diffrn_reflns_limit_l_min -16
_diffrn_reflns_number 6876
_diffrn_reflns_point_group_measured_fraction_full 0.973
_diffrn_reflns_point_group_measured_fraction_max 0.974
_diffrn_reflns_theta_full 25.242
_diffrn_reflns_theta_max 25.995
_diffrn_reflns_theta_min 3.025
_exptl_absorpt_coefficient_mu 5.870
_exptl_absorpt_correction_type multi-scan
_exptl_absorpt_process_details ABSCOR
_exptl_crystal_colour colorless
_exptl_crystal_density_diffrn 2.319
_exptl_crystal_description block
_exptl_crystal_F_000 788
_exptl_crystal_size_max 0.3
_exptl_crystal_size_mid 0.3
_exptl_crystal_size_min 0.2
_exptl_transmission_factor_max 1.000000
_exptl_transmission_factor_min 0.273454
_refine_diff_density_max 1.145
_refine_diff_density_min -2.148
_refine_diff_density_rms 0.322
_refine_ls_extinction_method none
_refine_ls_goodness_of_fit_ref 1.221
_refine_ls_hydrogen_treatment constr
_refine_ls_matrix_type full
_refine_ls_number_parameters 171
_refine_ls_number_reflns 2538
_refine_ls_number_restraints 118
_refine_ls_restrained_S_all 1.202
_refine_ls_R_factor_all 0.0820
_refine_ls_R_factor_gt 0.0704
_refine_ls_shift/su_max 0.000
_refine_ls_shift/su_mean 0.000
_refine_ls_structure_factor_coef Fsqd
_refine_ls_weighting_details 'w=1/[\s^2^(Fo^2^)+(0.0862P)^2^+8.8105P] where P=(Fo^2^+2Fc^2^)/3'
_refine_ls_weighting_scheme calc
_refine_ls_wR_factor_gt 0.1979
_refine_ls_wR_factor_ref 0.2099
_reflns_Friedel_coverage 0.000
_reflns_number_gt 2101
_reflns_number_total 2538
_reflns_threshold_expression 'I > 2\s(I)'
_cod_data_source_file c7cc02408h2.cif
_cod_data_source_block z
_cod_database_code 7120071
_shelx_shelxl_version_number 2016/6
_shelx_space_group_comment
;
The symmetry employed for this shelxl refinement is uniquely defined
by the following loop, which should always be used as a source of
symmetry information in preference to the above space-group names.
They are only intended as comments.
;
_shelx_estimated_absorpt_t_max 1.000
_shelx_estimated_absorpt_t_min 0.273
_olex2_refinement_description
;
1. Fixed Uiso
 At 1.2 times of:
  All C(H) groups, All C(H,H) groups, All N(H,H,H) groups
2. Restrained distances
 C9-C10 = C10-C11 = C1-C2 = C2-C3
 1.5 with sigma of 0.02
 N1-C1 = N2-C9
 1.47 with sigma of 0.02
 N1-C2 = C1-C3 = N2-C10 = C9-C11
 2.52 with sigma of 0.02
3. Uiso/Uaniso restraints and constraints
N1 \\sim C1 \\sim C2 \\sim C3 \\sim C4 \\sim C5 \\sim C6 \\sim C7 \\sim C8
\\sim N2 \\sim C9 \\sim C10 \\sim C11 \\sim C12 \\sim C13 \\sim C14 \\sim C15
\\sim C16: within 1.6A with sigma of 0.02 and sigma for terminal atoms of 0.04
4. Others
 Fixed Sof: I3(0.5) N1(0.5) H1A(0.5) H1B(0.5) H1C(0.5) C1(0.5) H1D(0.5)
 H1E(0.5) C2(0.5) H2A(0.5) H2B(0.5) C3(0.5) C4(0.5) H4(0.5) C5(0.5) H5(0.5)
 C6(0.5) H6(0.5) C7(0.5) H7(0.5) C8(0.5) H8(0.5) N2(0.5) H2C(0.5) H2D(0.5)
 H2E(0.5) C9(0.5) H9A(0.5) H9B(0.5) C10(0.5) H10A(0.5) H10B(0.5) C11(0.5)
 C12(0.5) H12(0.5) C13(0.5) H13(0.5) C14(0.5) H14(0.5) C15(0.5) H15(0.5)
 C16(0.5) H16(0.5)
5.a Secondary CH2 refined with riding coordinates:
 C1(H1D,H1E), C2(H2A,H2B), C9(H9A,H9B), C10(H10A,H10B)
5.b Aromatic/amide H refined with riding coordinates:
 C4(H4), C5(H5), C6(H6), C7(H7), C8(H8), C12(H12), C13(H13), C14(H14),
 C15(H15), C16(H16)
5.c Fitted hexagon refined as free rotating group:
 C3(C4,C5,C6,C7,C8), C11(C12,C13,C14,C15,C16)
5.d Idealised Me refined as rotating group:
 N1(H1A,H1B,H1C), N2(H2C,H2D,H2E)
;
_olex2_submission_special_instructions 'No special instructions were received'

loop_
_space_group_symop_operation_xyz
'x, y, z'
'-x, y+1/2, -z'
'-x, -y, -z'
'x, -y-1/2, z'

loop_
_atom_site_label
_atom_site_type_symbol
_atom_site_fract_x
_atom_site_fract_y
_atom_site_fract_z
_atom_site_U_iso_or_equiv
_atom_site_adp_type
_atom_site_occupancy
_atom_site_site_symmetry_order
_atom_site_calc_flag
_atom_site_refinement_flags_posn
_atom_site_refinement_flags_adp
_atom_site_refinement_flags_occupancy
_atom_site_disorder_assembly
_atom_site_disorder_group
I1 I 0.29090(14) 0.250000 0.66117(10) 0.0886(5) Uani 1 2 d S T P A .
I2 I 0.33193(10) -0.01356(10) 0.38163(7) 0.0770(4) Uani 1 1 d . . . . .
Cd1 Cd 0.22717(13) 0.250000 0.45768(10) 0.0619(4) Uani 1 2 d S T P . .
I3 I -0.02983(17) 0.2183(6) 0.40214(12) 0.0791(16) Uani 0.5 1 d . . . A -1
N1 N -0.044(2) 0.276(5) 0.6617(11) 0.077(10) Uani 0.5 1 d D U . B -1
H1A H 0.019702 0.310021 0.633660 0.093 Uiso 0.5 1 calc GR . . B -1
H1B H -0.112567 0.328919 0.636579 0.093 Uiso 0.5 1 calc GR . . B -1
H1C H -0.055862 0.173185 0.649500 0.093 Uiso 0.5 1 calc GR . . B -1
C1 C -0.019(2) 0.302(3) 0.7688(12) 0.072(7) Uani 0.5 1 d D U . B -1
H1D H -0.091410 0.350496 0.789556 0.086 Uiso 0.5 1 calc R . . B -1
H1E H 0.049031 0.377382 0.781949 0.086 Uiso 0.5 1 calc R . . B -1
C2 C 0.015(2) 0.160(3) 0.8323(13) 0.073(6) Uani 0.5 1 d D U . B -1
H2A H 0.071022 0.094293 0.801126 0.088 Uiso 0.5 1 calc R . . B -1
H2B H -0.060164 0.098766 0.835412 0.088 Uiso 0.5 1 calc R . . B -1
C3 C 0.0742(15) 0.197(2) 0.9358(8) 0.069(5) Uani 0.5 1 d D U . B -1
C4 C 0.1868(15) 0.277(3) 0.9575(12) 0.084(6) Uani 0.5 1 d G U . B -1
H4 H 0.232114 0.301905 0.906816 0.101 Uiso 0.5 1 calc R . . B -1
C5 C 0.2318(16) 0.318(3) 1.0549(14) 0.097(7) Uani 0.5 1 d G U . B -1
H5 H 0.307211 0.371567 1.069431 0.116 Uiso 0.5 1 calc R . . B -1
C6 C 0.164(2) 0.281(3) 1.1307(10) 0.097(8) Uani 0.5 1 d G U . B -1
H6 H 0.194268 0.308558 1.195847 0.116 Uiso 0.5 1 calc R . . B -1
C7 C 0.052(2) 0.201(2) 1.1090(10) 0.088(7) Uani 0.5 1 d G U . B -1
H7 H 0.006228 0.175885 1.159648 0.106 Uiso 0.5 1 calc R . . B -1
C8 C 0.0065(15) 0.159(2) 1.0115(12) 0.082(6) Uani 0.5 1 d G U . B -1
H8 H -0.068871 0.106221 0.997033 0.099 Uiso 0.5 1 calc R . . B -1
N2 N 0.607(2) 0.235(9) 0.3748(11) 0.085(9) Uani 0.5 1 d D U . C -1
H2C H 0.668589 0.165105 0.385420 0.102 Uiso 0.5 1 calc GR . . C -1
H2D H 0.537959 0.193083 0.391159 0.102 Uiso 0.5 1 calc GR . . C -1
H2E H 0.627410 0.320957 0.411723 0.102 Uiso 0.5 1 calc GR . . C -1
C9 C 0.586(3) 0.280(5) 0.2697(14) 0.104(9) Uani 0.5 1 d D U . C -1
H9A H 0.611414 0.389178 0.264571 0.124 Uiso 0.5 1 calc R . . C -1
H9B H 0.497598 0.274580 0.246420 0.124 Uiso 0.5 1 calc R . . C -1
C10 C 0.652(4) 0.183(4) 0.2005(15) 0.106(8) Uani 0.5 1 d D U . C -1
H10A H 0.617867 0.076578 0.195714 0.127 Uiso 0.5 1 calc R . . C -1
H10B H 0.739524 0.176382 0.226116 0.127 Uiso 0.5 1 calc R . . C -1
C11 C 0.634(2) 0.261(4) 0.0972(9) 0.100(6) Uani 0.5 1 d D U . C -1
C12 C 0.712(2) 0.159(3) 0.0557(15) 0.109(8) Uani 0.5 1 d G U . C -1
H12 H 0.774447 0.104685 0.096386 0.131 Uiso 0.5 1 calc R . . C -1
C13 C 0.699(2) 0.140(3) -0.0467(16) 0.106(8) Uani 0.5 1 d G U . C -1
H13 H 0.751271 0.071865 -0.074490 0.128 Uiso 0.5 1 calc R . . C -1
C14 C 0.606(2) 0.221(3) -0.1075(10) 0.085(7) Uani 0.5 1 d G U . C -1
H14 H 0.596493 0.208135 -0.176047 0.102 Uiso 0.5 1 calc R . . C -1
C15 C 0.527(2) 0.323(3) -0.0660(13) 0.089(7) Uani 0.5 1 d G U . C -1
H15 H 0.464890 0.377227 -0.106729 0.106 Uiso 0.5 1 calc R . . C -1
C16 C 0.541(2) 0.342(3) 0.0364(14) 0.093(7) Uani 0.5 1 d G U . C -1
H16 H 0.488063 0.410049 0.064147 0.112 Uiso 0.5 1 calc R . . C -1

loop_
_atom_site_aniso_label
_atom_site_aniso_U_11
_atom_site_aniso_U_22
_atom_site_aniso_U_33
_atom_site_aniso_U_23
_atom_site_aniso_U_13
_atom_site_aniso_U_12
I1 0.0635(9) 0.1449(14) 0.0550(7) 0.000 0.0007(6) 0.000
I2 0.0809(7) 0.0604(5) 0.0882(7) -0.0103(4) 0.0079(5) 0.0044(4)
Cd1 0.0591(8) 0.0667(8) 0.0591(7) 0.000 0.0061(5) 0.000
I3 0.0555(8) 0.119(5) 0.0602(8) -0.0144(12) 0.0013(6) 0.0062(11)
N1 0.070(12) 0.10(3) 0.055(9) 0.005(13) -0.003(8) 0.010(17)
C1 0.052(12) 0.105(18) 0.061(11) 0.005(10) 0.014(10) 0.008(10)
C2 0.046(11) 0.106(14) 0.072(11) 0.014(11) 0.021(10) 0.011(10)
C3 0.049(9) 0.094(13) 0.069(10) 0.006(9) 0.022(8) 0.006(8)
C4 0.062(11) 0.106(16) 0.084(11) -0.003(13) 0.012(9) 0.001(12)
C5 0.082(14) 0.104(16) 0.097(14) -0.011(13) -0.010(12) 0.004(12)
C6 0.111(15) 0.097(17) 0.078(12) -0.002(12) -0.006(12) 0.013(13)
C7 0.108(15) 0.092(16) 0.069(11) -0.001(10) 0.029(11) 0.013(11)
C8 0.079(13) 0.094(14) 0.078(12) 0.010(11) 0.025(10) 0.008(11)
N2 0.069(12) 0.12(3) 0.069(10) -0.01(2) 0.019(8) 0.02(3)
C9 0.100(16) 0.13(2) 0.081(13) -0.007(15) 0.004(12) 0.033(17)
C10 0.104(15) 0.129(18) 0.084(13) -0.002(13) 0.014(12) 0.042(14)
C11 0.094(13) 0.128(14) 0.078(10) 0.002(14) 0.010(9) 0.014(15)
C12 0.095(16) 0.124(16) 0.107(14) 0.015(15) 0.011(13) 0.001(14)
C13 0.110(16) 0.098(16) 0.113(15) 0.010(14) 0.022(14) 0.000(14)
C14 0.090(14) 0.077(17) 0.092(13) 0.007(12) 0.022(10) -0.008(12)
C15 0.092(15) 0.084(13) 0.092(13) 0.011(12) 0.019(12) -0.003(12)
C16 0.093(15) 0.101(14) 0.087(13) -0.001(13) 0.017(12) 0.012(13)

loop_
_atom_type_symbol
_atom_type_description
_atom_type_scat_dispersion_real
_atom_type_scat_dispersion_imag
_atom_type_scat_source
C C 0.0033 0.0016 'International Tables Vol C Tables 4.2.6.8 and 6.1.1.4'
H H 0.0000 0.0000 'International Tables Vol C Tables 4.2.6.8 and 6.1.1.4'
Cd Cd -0.8075 1.2024 'International Tables Vol C Tables 4.2.6.8 and 6.1.1.4'
I I -0.4742 1.8119 'International Tables Vol C Tables 4.2.6.8 and 6.1.1.4'
N N 0.0061 0.0033 'International Tables Vol C Tables 4.2.6.8 and 6.1.1.4'

loop_
_geom_angle_atom_site_label_1
_geom_angle_atom_site_label_2
_geom_angle_atom_site_label_3
_geom_angle
_geom_angle_site_symmetry_1
_geom_angle_site_symmetry_3
I1 Cd1 I2 108.65(4) . .
I1 Cd1 I2 108.65(4) . 4_565
I1 Cd1 I3 111.36(7) . .
I2 Cd1 I2 106.99(7) . 4_565
I2 Cd1 I3 105.74(10) . .
I2 Cd1 I3 115.16(10) 4_565 .
N1 C1 C2 116.9(19) . .
C1 C2 C3 114.2(16) . .
C4 C3 C2 123.2(14) . .
C4 C3 C8 120.0 . .
C8 C3 C2 116.6(15) . .
C3 C4 C5 120.0 . .
C6 C5 C4 120.0 . .
C7 C6 C5 120.0 . .
C6 C7 C8 120.0 . .
C7 C8 C3 120.0 . .
N2 C9 C10 117(2) . .
C9 C10 C11 109.5(16) . .
C12 C11 C10 96.1(16) . .
C12 C11 C16 120.0 . .
C16 C11 C10 137.7(18) . .
C11 C12 C13 120.0 . .
C14 C13 C12 120.0 . .
C13 C14 C15 120.0 . .
C16 C15 C14 120.0 . .
C15 C16 C11 120.0 . .

loop_
_geom_bond_atom_site_label_1
_geom_bond_atom_site_label_2
_geom_bond_distance
I1 Cd1 2.7553(19)
I2 Cd1 2.7720(13)
Cd1 I3 2.797(2)
N1 C1 1.461(17)
C1 C2 1.493(17)
C2 C3 1.494(17)
C3 C4 1.3900
C3 C8 1.3900
C4 C5 1.3900
C5 C6 1.3900
C6 C7 1.3900
C7 C8 1.3900
N2 C9 1.465(19)
C9 C10 1.503(18)
C10 C11 1.538(18)
C11 C12 1.3900
C11 C16 1.3900
C12 C13 1.3900
C13 C14 1.3900
C14 C15 1.3900
C15 C16 1.3900
